data_7043841
loop_
_publ_author_name
'Ciborska, Anna'
'Hnatejko, Zbigniew'
'Kazimierczuk, Katarzyna'
'Mielcarek, Agnieszka'
'Wi\'sniewska, Aleksandra'
'Do\/l\;ega, Anna'

_publ_section_title
;
 Silver complexes stabilized by large silanethiolate ligands -- crystal
 structures and luminescence properties
;
_journal_name_full 'Dalton Trans.'
_journal_paper_doi 10.1039/C7DT00740J
_journal_year 2017
_chemical_formula_moiety '(C72 H102 Ag O6 S2 Si2), (Na O4 C4 H16)'
_chemical_formula_sum 'C76 H118 Ag Na O10 S2 Si2'
_chemical_formula_weight 1442.86
_space_group_IT_number 15
_symmetry_cell_setting monoclinic
_symmetry_Int_Tables_number 15
_symmetry_space_group_name_Hall '-I 2ya'
_symmetry_space_group_name_H-M 'I 1 2/a 1'
_atom_sites_solution_hydrogens mixed
_audit_creation_date 2017-06-30T18:24:42-00:00
_audit_creation_method 'WinGX routine CIF_UPDATE'
_audit_update_record
;
2017-07-16 deposited with the CCDC.
2017-07-27 downloaded from the CCDC.
;
_cell_angle_alpha 90
_cell_angle_beta 104.499(9)
_cell_angle_gamma 90
_cell_formula_units_Z 4
_cell_length_a 20.792(2)
_cell_length_b 11.4774(19)
_cell_length_c 33.058(4)
_cell_measurement_reflns_used 4157
_cell_measurement_temperature 120(2)
_cell_measurement_theta_max 27.39
_cell_measurement_theta_min 2.53
_cell_volume 7637.7(18)
_computing_cell_refinement 'STOE X-AREA'
_computing_data_collection 'STOE X-AREA'
_computing_data_reduction 'STOE X-RED'
_computing_molecular_graphics 'OLEX (Dolomanov, 2009)'
_computing_publication_material
;         
WinGX (Farrugia, 2012)
PLATON (Spek, 2015)
;
_computing_structure_refinement 'SHELXL-2014/7 (Sheldrick, 2014)'
_computing_structure_solution 'SHELXL-2014/7 (Sheldrick, 2014)'
_diffrn_ambient_temperature 120(2)
_diffrn_detector 'image plate (34 cm diameter)'
_diffrn_detector_area_resol_mean 6.67
_diffrn_detector_type STOE
_diffrn_measured_fraction_theta_full 0.994
_diffrn_measured_fraction_theta_max 0.994
_diffrn_measurement_device '2-circle goniometer'
_diffrn_measurement_device_type 'STOE IPDS 2T'
_diffrn_measurement_method 'rotation method'
_diffrn_radiation_monochromator 'parabolic x-ray mirror'
_diffrn_radiation_type MoK\a
_diffrn_radiation_wavelength 0.71073
_diffrn_reflns_av_R_equivalents 0.0538
_diffrn_reflns_av_unetI/netI 0.0454
_diffrn_reflns_Laue_measured_fraction_full 0.994
_diffrn_reflns_Laue_measured_fraction_max 0.994
_diffrn_reflns_limit_h_max 25
_diffrn_reflns_limit_h_min -22
_diffrn_reflns_limit_k_max 14
_diffrn_reflns_limit_k_min -14
_diffrn_reflns_limit_l_max 40
_diffrn_reflns_limit_l_min -40
_diffrn_reflns_number 26046
_diffrn_reflns_point_group_measured_fraction_full 0.994
_diffrn_reflns_point_group_measured_fraction_max 0.994
_diffrn_reflns_theta_full 25.242
_diffrn_reflns_theta_max 25.999
_diffrn_reflns_theta_min 2.537
_diffrn_source 'GeniX Mo, 0.05 x 0.05 mm2 microfocus'
_exptl_absorpt_coefficient_mu 0.41
_exptl_absorpt_correction_T_max 0.9494
_exptl_absorpt_correction_T_min 0.7731
_exptl_absorpt_correction_type integration
_exptl_absorpt_process_details
;
STOE X-Red32, absorption correction by Gaussian integration, analogous to
P. Coppens, "The Evaluation of Absorption and Extinction in Single-Crystal
        Structure Analysis", published in
        F. R. Ahmed (Editor), "Crystallographic Computing",
        Munksgaard, Copenhagen (1970), 255 - 270
;
_exptl_crystal_colour colourless
_exptl_crystal_density_diffrn 1.255
_exptl_crystal_description needle
_exptl_crystal_F_000 3088
_exptl_crystal_size_max 0.52
_exptl_crystal_size_mid 0.221
_exptl_crystal_size_min 0.062
_refine_diff_density_max 0.552
_refine_diff_density_min -0.602
_refine_diff_density_rms 0.079
_refine_ls_extinction_method none
_refine_ls_goodness_of_fit_ref 1.011
_refine_ls_hydrogen_treatment mixed
_refine_ls_matrix_type full
_refine_ls_number_parameters 441
_refine_ls_number_reflns 7468
_refine_ls_number_restraints 3
_refine_ls_restrained_S_all 1.011
_refine_ls_R_factor_all 0.0616
_refine_ls_R_factor_gt 0.0396
_refine_ls_shift/su_max 0
_refine_ls_shift/su_mean 0
_refine_ls_structure_factor_coef Fsqd
_refine_ls_weighting_details 'w=1/[\s^2^(Fo^2^)+(0.0540P)^2^+11.1580P] where P=(Fo^2^+2Fc^2^)/3'
_refine_ls_weighting_scheme calc
_refine_ls_wR_factor_gt 0.0911
_refine_ls_wR_factor_ref 0.1024
_reflns_Friedel_coverage 0
_reflns_number_gt 5738
_reflns_number_total 7468
_reflns_threshold_expression 'I > 2\s(I)'
_cod_data_source_file c7dt00740j2.cif
_cod_data_source_block acibo_29_2
_cod_original_cell_volume 7637.4(18)
_cod_original_sg_symbol_H-M 'I 2/a'
_cod_database_code 7043841

loop_
_symmetry_equiv_pos_as_xyz
'x, y, z'
'-x+1/2, y, -z'
'x+1/2, y+1/2, z+1/2'
'-x+1, y+1/2, -z+1/2'
'-x, -y, -z'
'x-1/2, -y, z'
'-x+1/2, -y+1/2, -z+1/2'
'x, -y+1/2, z+1/2'

loop_
_atom_site_label
_atom_site_type_symbol
_atom_site_fract_x
_atom_site_fract_y
_atom_site_fract_z
_atom_site_U_iso_or_equiv
_atom_site_adp_type
_atom_site_occupancy
_atom_site_site_symmetry_order
_atom_site_calc_flag
_atom_site_refinement_flags_posn
_atom_site_refinement_flags_adp
_atom_site_refinement_flags_occupancy
Ag1 Ag 0 0.5 0 0.01766(8) Uani 1 2 d S . P
S1 S 0.05171(3) 0.45425(6) -0.05382(2) 0.01820(14) Uani 1 1 d . . .
Si1 Si -0.01584(3) 0.41221(6) -0.10945(2) 0.01292(15) Uani 1 1 d . . .
Na1 Na 0.25 0.32064(17) 0 0.0413(5) Uani 1 2 d DS T P
O1 O -0.08583(8) 0.48439(14) -0.12033(5) 0.0147(4) Uani 1 1 d . . .
O2 O -0.03757(9) 0.27499(15) -0.10940(6) 0.0177(4) Uani 1 1 d . . .
O3 O 0.02048(8) 0.43192(15) -0.14758(6) 0.0157(4) Uani 1 1 d . . .
O4 O 0.20947(12) 0.4610(2) -0.04895(8) 0.0347(5) Uani 1 1 d . . .
H4A H 0.211(4) 0.470(6) -0.078(3) 0.14(3) Uiso 1 1 d . . .
H4B H 0.168(3) 0.481(5) -0.0533(19) 0.091(19) Uiso 1 1 d . . .
C31 C 0.05083(13) 0.6772(2) -0.13651(9) 0.0188(5) Uani 1 1 d . . .
H31 H 0.0168 0.6387 -0.1254 0.023 Uiso 1 1 calc R U .
C5 C -0.15120(13) 0.7711(2) -0.15715(9) 0.0198(5) Uani 1 1 d . . .
H5 H -0.1561 0.8444 -0.1463 0.024 Uiso 1 1 calc R U .
C34 C 0.10792(14) 0.2600(2) -0.16315(9) 0.0220(6) Uani 1 1 d . . .
H34 H 0.0743 0.2411 -0.148 0.026 Uiso 1 1 calc R U .
C30 C 0.13061(13) 0.3839(2) -0.15236(8) 0.0188(5) Uani 1 1 d . . .
C18 C -0.13899(13) 0.2239(2) -0.09054(9) 0.0191(6) Uani 1 1 d . . .
C4 C -0.17401(14) 0.7523(2) -0.19964(9) 0.0221(6) Uani 1 1 d . . .
H4 H -0.1934 0.8127 -0.2173 0.027 Uiso 1 1 calc R U .
C29 C 0.19474(14) 0.4205(3) -0.15157(9) 0.0242(6) Uani 1 1 d . . .
H29 H 0.2257 0.3664 -0.1558 0.029 Uiso 1 1 calc R U .
C7 C -0.13276(13) 0.4318(2) -0.20954(9) 0.0204(6) Uani 1 1 d . . .
H7 H -0.1093 0.3793 -0.1873 0.024 Uiso 1 1 calc R U .
C6 C -0.12100(12) 0.6828(2) -0.13015(8) 0.0152(5) Uani 1 1 d . . .
C25 C 0.08515(12) 0.4677(2) -0.14583(8) 0.0153(5) Uani 1 1 d . . .
C1 C -0.11387(12) 0.5736(2) -0.14739(8) 0.0152(5) Uani 1 1 d . . .
C3 C -0.16762(13) 0.6424(2) -0.21565(9) 0.0205(6) Uani 1 1 d . . .
H3 H -0.184 0.6295 -0.2441 0.025 Uiso 1 1 calc R U .
C10 C -0.09955(13) 0.7013(2) -0.08339(9) 0.0198(6) Uani 1 1 d . . .
H10 H -0.0565 0.6627 -0.073 0.024 Uiso 1 1 calc R U .
C2 C -0.13725(12) 0.5505(2) -0.19018(8) 0.0161(5) Uani 1 1 d . . .
C22 C -0.11538(13) 0.2846(2) -0.04868(9) 0.0220(6) Uani 1 1 d . . .
H22 H -0.0955 0.359 -0.0537 0.026 Uiso 1 1 calc R U .
C26 C 0.10219(13) 0.5856(2) -0.13972(8) 0.0180(5) Uani 1 1 d . . .
C27 C 0.16709(14) 0.6176(2) -0.13906(9) 0.0239(6) Uani 1 1 d . . .
H27 H 0.1796 0.6954 -0.1349 0.029 Uiso 1 1 calc R U .
C36 C 0.07478(16) 0.2533(3) -0.21005(9) 0.0301(7) Uani 1 1 d . . .
H36A H 0.0389 0.3083 -0.217 0.045 Uiso 1 1 calc R U .
H36B H 0.0578 0.1761 -0.217 0.045 Uiso 1 1 calc R U .
H36C H 0.1068 0.2713 -0.2256 0.045 Uiso 1 1 calc R U .
C13 C -0.09877(13) 0.2178(2) -0.11874(9) 0.0184(5) Uani 1 1 d . . .
C17 C -0.19922(14) 0.1642(2) -0.10110(10) 0.0252(6) Uani 1 1 d . . .
H17 H -0.2274 0.1674 -0.0832 0.03 Uiso 1 1 calc R U .
C32 C 0.07975(16) 0.7767(3) -0.10683(10) 0.0305(7) Uani 1 1 d . . .
H32A H 0.1025 0.7453 -0.0802 0.046 Uiso 1 1 calc R U .
H32B H 0.0445 0.8267 -0.1034 0.046 Uiso 1 1 calc R U .
H32C H 0.1104 0.8206 -0.1182 0.046 Uiso 1 1 calc R U .
C19 C -0.06562(15) 0.1303(2) -0.18096(9) 0.0246(6) Uani 1 1 d . . .
H19 H -0.0425 0.204 -0.1824 0.029 Uiso 1 1 calc R U .
O5 O 0.34651(14) 0.2216(2) 0.03414(10) 0.0526(7) Uani 1 1 d D . .
H5A H 0.3732(11) 0.2780(12) 0.0435(15) 0.079 Uiso 1 1 d D U .
C20 C -0.09650(18) 0.0893(3) -0.22557(10) 0.0365(8) Uani 1 1 d . . .
H20A H -0.1143 0.0123 -0.2249 0.055 Uiso 1 1 calc R U .
H20B H -0.0631 0.0882 -0.2411 0.055 Uiso 1 1 calc R U .
H20C H -0.1315 0.1416 -0.2387 0.055 Uiso 1 1 calc R U .
C24 C -0.06077(15) 0.2121(3) -0.01977(10) 0.0303(7) Uani 1 1 d . . .
H24A H -0.0776 0.1358 -0.0164 0.045 Uiso 1 1 calc R U .
H24B H -0.0471 0.2495 0.007 0.045 Uiso 1 1 calc R U .
H24C H -0.0234 0.2057 -0.0318 0.045 Uiso 1 1 calc R U .
C15 C -0.17618(14) 0.0921(2) -0.16385(10) 0.0267(6) Uani 1 1 d . . .
H15 H -0.1888 0.0474 -0.188 0.032 Uiso 1 1 calc R U .
C12 C -0.14940(14) 0.6420(3) -0.06273(9) 0.0261(6) Uani 1 1 d . . .
H12A H -0.1913 0.6816 -0.0708 0.039 Uiso 1 1 calc R U .
H12B H -0.1329 0.6452 -0.0329 0.039 Uiso 1 1 calc R U .
H12C H -0.1551 0.5622 -0.0716 0.039 Uiso 1 1 calc R U .
C11 C -0.09105(16) 0.8286(3) -0.06995(10) 0.0306(7) Uani 1 1 d . . .
H11A H -0.0603 0.8656 -0.0832 0.046 Uiso 1 1 calc R U .
H11B H -0.0743 0.8328 -0.0402 0.046 Uiso 1 1 calc R U .
H11C H -0.1332 0.8675 -0.078 0.046 Uiso 1 1 calc R U .
C8 C -0.09357(16) 0.4369(3) -0.24250(10) 0.0289(7) Uani 1 1 d . . .
H8A H -0.1166 0.485 -0.2653 0.043 Uiso 1 1 calc R U .
H8B H -0.0889 0.3597 -0.2526 0.043 Uiso 1 1 calc R U .
H8C H -0.0504 0.4691 -0.2305 0.043 Uiso 1 1 calc R U .
C28 C 0.21328(14) 0.5365(3) -0.14451(10) 0.0282(7) Uani 1 1 d . . .
H28 H 0.2566 0.5594 -0.1435 0.034 Uiso 1 1 calc R U .
C16 C -0.21804(14) 0.1002(2) -0.13766(10) 0.0282(7) Uani 1 1 d . . .
H16 H -0.259 0.0626 -0.1445 0.034 Uiso 1 1 calc R U .
C33 C 0.01702(15) 0.7216(2) -0.18007(9) 0.0260(6) Uani 1 1 d . . .
H33A H 0.0489 0.7617 -0.1915 0.039 Uiso 1 1 calc R U .
H33B H -0.0182 0.774 -0.1784 0.039 Uiso 1 1 calc R U .
H33C H -0.001 0.6569 -0.1977 0.039 Uiso 1 1 calc R U .
C14 C -0.11512(14) 0.1495(2) -0.15485(9) 0.0208(6) Uani 1 1 d . . .
C23 C -0.17011(16) 0.3112(3) -0.02699(11) 0.0315(7) Uani 1 1 d . . .
H23A H -0.2057 0.3514 -0.046 0.047 Uiso 1 1 calc R U .
H23B H -0.1527 0.3593 -0.003 0.047 Uiso 1 1 calc R U .
H23C H -0.1865 0.2397 -0.0183 0.047 Uiso 1 1 calc R U .
C35 C 0.16393(16) 0.1701(3) -0.15093(12) 0.0350(8) Uani 1 1 d . . .
H35A H 0.195 0.1814 -0.1677 0.053 Uiso 1 1 calc R U .
H35B H 0.1456 0.093 -0.1554 0.053 Uiso 1 1 calc R U .
H35C H 0.1863 0.1795 -0.122 0.053 Uiso 1 1 calc R U .
C21 C -0.01440(17) 0.0411(3) -0.15821(11) 0.0323(7) Uani 1 1 d . . .
H21A H -0.0361 -0.032 -0.1565 0.048 Uiso 1 1 calc R U .
H21B H 0.0059 0.0686 -0.1305 0.048 Uiso 1 1 calc R U .
H21C H 0.0191 0.0307 -0.1733 0.048 Uiso 1 1 calc R U .
C9 C -0.20175(16) 0.3813(3) -0.22797(12) 0.0389(8) Uani 1 1 d . . .
H9A H -0.2237 0.3685 -0.206 0.058 Uiso 1 1 calc R U .
H9B H -0.1978 0.3087 -0.2416 0.058 Uiso 1 1 calc R U .
H9C H -0.2273 0.435 -0.2479 0.058 Uiso 1 1 calc R U .
C37 C 0.3787(2) 0.1130(4) 0.04599(15) 0.0564(11) Uani 1 1 d D . .
H37A H 0.3998 0.1137 0.0757 0.068 Uiso 1 1 calc R U .
H37B H 0.413 0.1016 0.0311 0.068 Uiso 1 1 calc R U .
C38 C 0.3322(3) 0.0189(4) 0.0367(2) 0.0870(18) Uani 1 1 d . . .
H38A H 0.3147 0.0132 0.007 0.131 Uiso 1 1 calc R U .
H38B H 0.2965 0.0331 0.0498 0.131 Uiso 1 1 calc R U .
H38C H 0.3541 -0.0526 0.0472 0.131 Uiso 1 1 calc R U .

loop_
_atom_site_aniso_label
_atom_site_aniso_U_11
_atom_site_aniso_U_22
_atom_site_aniso_U_33
_atom_site_aniso_U_23
_atom_site_aniso_U_13
_atom_site_aniso_U_12
Ag1 0.01766(14) 0.02206(14) 0.01396(14) -0.00112(11) 0.00528(10) 0.00023(11)
S1 0.0142(3) 0.0275(3) 0.0129(3) -0.0026(2) 0.0033(2) -0.0007(2)
Si1 0.0129(3) 0.0129(3) 0.0130(3) 0.0000(2) 0.0033(3) 0.0002(2)
Na1 0.0430(11) 0.0422(11) 0.0362(11) 0 0.0056(9) 0
O1 0.0151(8) 0.0153(9) 0.0142(8) 0.0033(7) 0.0047(7) 0.0019(7)
O2 0.0164(9) 0.0139(9) 0.0229(10) 0.0009(7) 0.0054(8) -0.0011(7)
O3 0.0140(8) 0.0203(9) 0.0141(9) 0.0005(7) 0.0060(7) 0.0005(7)
O4 0.0227(11) 0.0474(14) 0.0347(13) 0.0040(10) 0.0085(10) 0.0015(10)
C31 0.0192(13) 0.0185(13) 0.0199(14) -0.0006(10) 0.0073(11) 0.0001(10)
C5 0.0185(13) 0.0171(13) 0.0243(14) -0.0005(10) 0.0061(11) 0.0018(10)
C34 0.0219(14) 0.0240(14) 0.0205(14) -0.0049(11) 0.0064(12) 0.0052(11)
C30 0.0199(13) 0.0228(13) 0.0144(12) -0.0004(10) 0.0055(11) 0.0026(10)
C18 0.0181(13) 0.0137(12) 0.0244(14) 0.0051(10) 0.0031(11) 0.0021(10)
C4 0.0200(13) 0.0211(13) 0.0252(15) 0.0100(11) 0.0054(12) 0.0056(10)
C29 0.0189(13) 0.0331(15) 0.0235(14) -0.0010(12) 0.0107(12) 0.0048(11)
C7 0.0202(13) 0.0207(14) 0.0194(13) -0.0011(10) 0.0035(11) -0.0018(10)
C6 0.0105(11) 0.0186(12) 0.0173(13) -0.0004(10) 0.0053(10) 0.0007(9)
C25 0.0138(12) 0.0228(13) 0.0111(11) 0.0013(9) 0.0064(10) 0.0001(9)
C1 0.0098(11) 0.0165(12) 0.0190(13) 0.0035(10) 0.0031(10) 0.0012(9)
C3 0.0166(12) 0.0268(14) 0.0174(13) 0.0030(11) 0.0030(11) 0.0011(10)
C10 0.0165(12) 0.0227(13) 0.0192(13) -0.0022(11) 0.0028(11) 0.0046(10)
C2 0.0106(11) 0.0204(12) 0.0175(13) 0.0013(10) 0.0041(10) -0.0022(10)
C22 0.0194(13) 0.0225(14) 0.0254(15) 0.0024(11) 0.0080(12) -0.0024(10)
C26 0.0174(12) 0.0195(13) 0.0190(13) 0.0018(10) 0.0082(11) -0.0008(10)
C27 0.0227(14) 0.0240(14) 0.0265(15) 0.0016(11) 0.0090(12) -0.0040(11)
C36 0.0354(17) 0.0338(16) 0.0212(15) -0.0076(12) 0.0073(13) 0.0049(13)
C13 0.0162(12) 0.0119(12) 0.0250(14) 0.0038(10) 0.0011(11) 0.0000(9)
C17 0.0196(13) 0.0224(14) 0.0345(17) 0.0034(12) 0.0086(13) -0.0020(11)
C32 0.0294(16) 0.0268(15) 0.0334(17) -0.0086(13) 0.0044(14) 0.0019(12)
C19 0.0299(15) 0.0175(13) 0.0254(15) -0.0011(11) 0.0051(13) -0.0002(11)
O5 0.0573(17) 0.0298(13) 0.0597(18) 0.0066(12) -0.0059(15) -0.0035(11)
C20 0.0410(18) 0.0389(18) 0.0283(17) -0.0071(14) 0.0062(15) -0.0072(14)
C24 0.0284(16) 0.0352(17) 0.0272(16) 0.0070(13) 0.0068(14) 0.0035(13)
C15 0.0266(15) 0.0180(13) 0.0295(16) -0.0012(11) -0.0040(13) -0.0018(11)
C12 0.0252(14) 0.0353(16) 0.0197(14) 0.0022(12) 0.0092(12) 0.0044(12)
C11 0.0309(16) 0.0306(16) 0.0285(16) -0.0072(13) 0.0042(14) 0.0045(13)
C8 0.0397(17) 0.0225(15) 0.0278(16) -0.0002(12) 0.0145(14) 0.0015(12)
C28 0.0180(13) 0.0387(17) 0.0311(16) 0.0008(13) 0.0125(13) -0.0025(12)
C16 0.0172(13) 0.0246(15) 0.0391(18) 0.0019(13) 0.0001(13) -0.0059(11)
C33 0.0281(15) 0.0243(14) 0.0259(15) 0.0031(12) 0.0070(13) 0.0030(11)
C14 0.0225(13) 0.0131(12) 0.0249(14) 0.0053(10) 0.0024(12) 0.0009(10)
C23 0.0294(16) 0.0335(17) 0.0353(18) -0.0015(13) 0.0148(14) -0.0002(13)
C35 0.0325(17) 0.0261(16) 0.046(2) -0.0047(14) 0.0082(15) 0.0101(13)
C21 0.0377(17) 0.0203(14) 0.0394(18) 0.0003(13) 0.0106(15) 0.0066(12)
C9 0.0296(17) 0.0399(19) 0.045(2) -0.0165(15) 0.0042(16) -0.0109(14)
C37 0.060(3) 0.052(2) 0.057(3) 0.011(2) 0.015(2) 0.004(2)
C38 0.099(4) 0.037(3) 0.124(5) 0.001(3) 0.027(4) -0.001(2)

loop_
_atom_type_symbol
_atom_type_description
_atom_type_scat_dispersion_real
_atom_type_scat_dispersion_imag
_atom_type_scat_source
C C 0.0033 0.0016 'International Tables Vol C Tables 4.2.6.8 and 6.1.1.4'
H H 0 0 'International Tables Vol C Tables 4.2.6.8 and 6.1.1.4'
Ag Ag -0.8971 1.1015 'International Tables Vol C Tables 4.2.6.8 and 6.1.1.4'
Na Na 0.0362 0.0249 'International Tables Vol C Tables 4.2.6.8 and 6.1.1.4'
O O 0.0106 0.006 'International Tables Vol C Tables 4.2.6.8 and 6.1.1.4'
S S 0.1246 0.1234 'International Tables Vol C Tables 4.2.6.8 and 6.1.1.4'
Si Si 0.0817 0.0704 'International Tables Vol C Tables 4.2.6.8 and 6.1.1.4'

loop_
_exptl_crystal_face_index_h
_exptl_crystal_face_index_k
_exptl_crystal_face_index_l
_exptl_crystal_face_perp_dist
24 -9 -2 0.036
-25 10 0 0.044
-1 -10 28 0.328
1 -16 0 0.023
0 7 -32 0.192
-2 31 -1 0.038
-1 19 -9 0.093

loop_
_geom_angle_atom_site_label_1
_geom_angle_atom_site_label_2
_geom_angle_atom_site_label_3
_geom_angle
_geom_angle_site_symmetry_1
_geom_angle_site_symmetry_3
S1 Ag1 S1 180 5_565 .
Si1 S1 Ag1 112.70(3) . .
O1 Si1 O2 104.88(9) . .
O1 Si1 O3 108.48(9) . .
O2 Si1 O3 108.28(10) . .
O1 Si1 S1 116.46(7) . .
O2 Si1 S1 110.41(8) . .
O3 Si1 S1 108.05(7) . .
O4 Na1 O4 90.57(15) 2 .
O4 Na1 O5 83.18(9) 2 .
O4 Na1 O5 143.46(10) . .
O4 Na1 O5 143.46(10) 2 2
O4 Na1 O5 83.18(9) . 2
O5 Na1 O5 121.78(15) . 2
C1 O1 Si1 136.29(16) . .
C13 O2 Si1 133.48(16) . .
C25 O3 Si1 129.38(16) . .
C26 C31 C33 109.4(2) . .
C26 C31 C32 113.0(2) . .
C33 C31 C32 111.8(2) . .
C4 C5 C6 121.5(3) . .
C30 C34 C35 113.5(2) . .
C30 C34 C36 108.7(2) . .
C35 C34 C36 110.6(2) . .
C29 C30 C25 118.0(2) . .
C29 C30 C34 122.0(2) . .
C25 C30 C34 119.9(2) . .
C17 C18 C13 117.2(3) . .
C17 C18 C22 121.3(3) . .
C13 C18 C22 121.3(2) . .
C5 C4 C3 119.2(2) . .
C28 C29 C30 121.1(3) . .
C8 C7 C2 111.7(2) . .
C8 C7 C9 110.4(3) . .
C2 C7 C9 111.0(2) . .
C5 C6 C1 117.9(2) . .
C5 C6 C10 121.5(2) . .
C1 C6 C10 120.5(2) . .
O3 C25 C26 119.8(2) . .
O3 C25 C30 118.2(2) . .
C26 C25 C30 121.9(2) . .
O1 C1 C6 117.9(2) . .
O1 C1 C2 119.7(2) . .
C6 C1 C2 122.3(2) . .
C4 C3 C2 121.9(3) . .
C6 C10 C11 114.6(2) . .
C6 C10 C12 109.4(2) . .
C11 C10 C12 109.7(2) . .
C3 C2 C1 117.1(2) . .
C3 C2 C7 119.3(2) . .
C1 C2 C7 123.6(2) . .
C18 C22 C23 114.4(2) . .
C18 C22 C24 109.8(2) . .
C23 C22 C24 109.9(3) . .
C27 C26 C25 117.8(2) . .
C27 C26 C31 120.7(2) . .
C25 C26 C31 121.4(2) . .
C28 C27 C26 121.5(3) . .
O2 C13 C14 117.8(2) . .
O2 C13 C18 119.5(2) . .
C14 C13 C18 122.6(2) . .
C16 C17 C18 121.3(3) . .
C14 C19 C20 114.4(3) . .
C14 C19 C21 107.8(2) . .
C20 C19 C21 109.9(3) . .
C37 O5 Na1 147.9(2) . .
C16 C15 C14 121.3(3) . .
C27 C28 C29 119.7(3) . .
C15 C16 C17 120.0(3) . .
C15 C14 C13 117.5(3) . .
C15 C14 C19 121.4(3) . .
C13 C14 C19 120.9(2) . .
O5 C37 C38 110.8(4) . .

loop_
_geom_bond_atom_site_label_1
_geom_bond_atom_site_label_2
_geom_bond_distance
_geom_bond_site_symmetry_2
Ag1 S1 2.3569(7) 5_565
Ag1 S1 2.3569(7) .
S1 Si1 2.0722(10) .
Si1 O1 1.6344(17) .
Si1 O2 1.6386(18) .
Si1 O3 1.6392(18) .
Na1 O4 2.289(3) 2
Na1 O4 2.289(3) .
Na1 O5 2.336(3) .
Na1 O5 2.336(3) 2
O1 C1 1.388(3) .
O2 C13 1.396(3) .
O3 C25 1.393(3) .
C31 C26 1.520(4) .
C31 C33 1.523(4) .
C31 C32 1.528(4) .
C5 C4 1.382(4) .
C5 C6 1.392(4) .
C34 C30 1.512(4) .
C34 C35 1.533(4) .
C34 C36 1.533(4) .
C30 C29 1.392(4) .
C30 C25 1.403(4) .
C18 C17 1.393(4) .
C18 C13 1.401(4) .
C18 C22 1.517(4) .
C4 C3 1.387(4) .
C29 C28 1.389(4) .
C7 C8 1.516(4) .
C7 C2 1.518(4) .
C7 C9 1.525(4) .
C6 C1 1.400(4) .
C6 C10 1.513(4) .
C25 C26 1.401(4) .
C1 C2 1.401(4) .
C3 C2 1.398(4) .
C10 C11 1.524(4) .
C10 C12 1.536(4) .
C22 C23 1.520(4) .
C22 C24 1.533(4) .
C26 C27 1.393(4) .
C27 C28 1.382(4) .
C13 C14 1.397(4) .
C17 C16 1.384(4) .
C19 C14 1.516(4) .
C19 C20 1.528(4) .
C19 C21 1.532(4) .
O5 C37 1.423(5) .
C15 C16 1.376(5) .
C15 C14 1.395(4) .
C37 C38 1.431(7) .

loop_
_geom_hbond_atom_site_label_D
_geom_hbond_atom_site_label_H
_geom_hbond_atom_site_label_A
_geom_hbond_distance_DH
_geom_hbond_distance_HA
_geom_hbond_distance_DA
_geom_hbond_angle_DHA
_geom_hbond_site_symmetry_A
O4 H4B S1 0.86(6) 2.44(6) 3.244(2) 155(5) .
O5 H5A S1 0.859(9) 2.525(15) 3.368(3) 167(4) 2
